data_2018759
loop_
_publ_author_name
'Takehara, Masaki'
'Hashimoto, Masato'

_publ_section_title
;
 Potassium, rubidium and ammonium salts of
 \m-(formato-\k^2^<i>O</i>:<i>O</i>')-\m-oxido-bis[oxidobis(peroxido-\k^2^<i>O</i>,<i>O</i>')molybdate(VI)]
;
_journal_coeditor_code SF3186
_journal_issue 1
_journal_name_full 'Acta Crystallographica Section C'
_journal_page_first 37
_journal_page_last 40
_journal_paper_doi 10.1107/S0108270112049803
_journal_volume 69
_journal_year 2013
_chemical_formula_iupac 'K3 [Mo2 (C H O2) O3 (O2)4]'
_chemical_formula_moiety '3(K +), C H Mo2 O13 3-'
_chemical_formula_sum 'C H K3 Mo2 O13'
_chemical_formula_weight 530.20
_chemical_name_common 'Tripotassium formatotetraperoxidodimolybdate'
_chemical_name_systematic
;
Tripotassium \m-(formato-\k^2^<i>O</i>:<i>O</i>')-\m-oxido-
bis[oxidobis(peroxido-\k^2^<i>O</i>,<i>O</i>')molybdate(VI)]
;
_space_group_IT_number 29
_symmetry_cell_setting orthorhombic
_symmetry_space_group_name_Hall 'P 2c -2ac'
_symmetry_space_group_name_H-M 'P c a 21'
_atom_sites_solution_hydrogens geom
_atom_sites_solution_primary direct
_atom_sites_solution_secondary difmap
_audit_creation_method SHELXL97
_cell_angle_alpha 90.00
_cell_angle_beta 90.00
_cell_angle_gamma 90.00
_cell_formula_units_Z 4
_cell_length_a 11.147(6)
_cell_length_b 5.985(3)
_cell_length_c 16.320(8)
_cell_measurement_reflns_used 4262
_cell_measurement_temperature 93.0(10)
_cell_measurement_theta_max 30.0255
_cell_measurement_theta_min 3.0938
_cell_volume 1088.8(10)
_computing_cell_refinement 'CrystalClear (Rigaku, 2008)'
_computing_data_collection 'CrystalClear (Rigaku, 2008)'
_computing_data_reduction 'CrystalClear (Rigaku, 2008)'
_computing_molecular_graphics 'ORTEP-3 for Windows (Farrugia, 1997)'
_computing_publication_material 'SHELXL97 (Sheldrick, 2008)'
_computing_structure_refinement 'SHELXL97 (Sheldrick, 2008)'
_computing_structure_solution 'SHELXS97 (Sheldrick, 2008)'
_diffrn_ambient_temperature 93.0(10)
_diffrn_detector_area_resol_mean 28.5714
_diffrn_measured_fraction_theta_full 0.982
_diffrn_measured_fraction_theta_max 0.982
_diffrn_measurement_device_type 'Rigaku SATURN724+'
_diffrn_measurement_method CCD
_diffrn_radiation_monochromator confocal
_diffrn_radiation_source 'fine-focus rotating anode'
_diffrn_radiation_type MoK\a
_diffrn_radiation_wavelength 0.71069
_diffrn_reflns_av_R_equivalents 0.0257
_diffrn_reflns_av_sigmaI/netI 0.0190
_diffrn_reflns_limit_h_max 15
_diffrn_reflns_limit_h_min -15
_diffrn_reflns_limit_k_max 8
_diffrn_reflns_limit_k_min -8
_diffrn_reflns_limit_l_max 22
_diffrn_reflns_limit_l_min -22
_diffrn_reflns_number 9147
_diffrn_reflns_theta_full 30.02
_diffrn_reflns_theta_max 30.02
_diffrn_reflns_theta_min 3.40
_exptl_absorpt_coefficient_mu 3.521
_exptl_absorpt_correction_T_max 0.883
_exptl_absorpt_correction_T_min 0.733
_exptl_absorpt_correction_type gaussian
_exptl_absorpt_process_details '(CrystalClear; Rigaku, 2008)'
_exptl_crystal_colour yellow
_exptl_crystal_density_diffrn 3.234
_exptl_crystal_density_method 'not measured'
_exptl_crystal_description block
_exptl_crystal_F_000 1008
_exptl_crystal_size_max 0.112
_exptl_crystal_size_mid 0.093
_exptl_crystal_size_min 0.041
_refine_diff_density_max 1.012
_refine_diff_density_min -0.650
_refine_ls_abs_structure_details 'Flack (1983), with 1419 Friedel pairs'
_refine_ls_abs_structure_Flack 0.44(3)
_refine_ls_extinction_method none
_refine_ls_goodness_of_fit_ref 1.085
_refine_ls_hydrogen_treatment noref
_refine_ls_matrix_type full
_refine_ls_number_parameters 173
_refine_ls_number_reflns 3067
_refine_ls_number_restraints 1
_refine_ls_restrained_S_all 1.085
_refine_ls_R_factor_all 0.0163
_refine_ls_R_factor_gt 0.0159
_refine_ls_shift/su_max 0.006
_refine_ls_shift/su_mean 0.000
_refine_ls_structure_factor_coef Fsqd
_refine_ls_weighting_details 'calc w = 1/[\s^2^(Fo^2^)+(0.0244P)^2^+0.3042P] where P=(Fo^2^+2Fc^2^)/3'
_refine_ls_weighting_scheme calc
_refine_ls_wR_factor_gt 0.0398
_refine_ls_wR_factor_ref 0.0401
_reflns_number_gt 3021
_reflns_number_total 3067
_reflns_threshold_expression I>2\s(I)
_cod_data_source_file sf3186.cif
_cod_data_source_block I
_cod_database_code 2018759
_cod_database_fobs_code 2018759

loop_
_symmetry_equiv_pos_as_xyz
'x, y, z'
'-x, -y, z+1/2'
'-x+1/2, y, z+1/2'
'x+1/2, -y, z'

loop_
_atom_site_type_symbol
_atom_site_label
_atom_site_fract_x
_atom_site_fract_y
_atom_site_fract_z
_atom_site_U_iso_or_equiv
_atom_site_adp_type
_atom_site_calc_flag
_atom_site_occupancy
_atom_site_symmetry_multiplicity
Mo Mo1 0.235444(15) 0.21025(3) 0.260101(8) 0.00522(5) Uani d 1 1
Mo Mo2 0.263793(15) 0.20163(3) 0.033818(9) 0.00528(5) Uani d 1 1
O O1 0.18061(13) -0.0315(3) 0.30011(9) 0.0101(3) Uani d 1 1
O O2 0.40582(13) 0.1356(3) 0.24903(9) 0.0110(3) Uani d 1 1
O O3 0.37868(14) 0.2436(3) 0.32908(9) 0.0103(3) Uani d 1 1
O O4 0.14934(13) 0.4248(2) 0.32893(9) 0.0104(3) Uani d 1 1
O O5 0.08722(13) 0.3850(3) 0.25017(8) 0.0097(3) Uani d 1 1
O O6 0.22024(12) 0.1379(3) 0.14569(10) 0.0094(3) Uani d 1 1
O O7 0.19026(13) -0.0158(3) -0.01051(9) 0.0107(3) Uani d 1 1
O O8 0.14048(13) 0.4349(3) 0.03432(9) 0.0117(3) Uani d 1 1
O O9 0.21864(14) 0.4477(3) -0.03849(9) 0.0111(3) Uani d 1 1
O O10 0.41565(14) 0.1807(3) -0.02599(9) 0.0091(3) Uani d 1 1
O O11 0.42074(13) 0.0613(2) 0.05327(9) 0.0098(3) Uani d 1 1
O O12 0.30762(13) 0.5565(2) 0.21518(9) 0.0092(3) Uani d 1 1
O O13 0.37616(14) 0.4983(3) 0.08745(9) 0.0107(3) Uani d 1 1
C C1 0.36719(16) 0.6073(3) 0.15212(13) 0.0080(3) Uani d 1 1
H H1 0.4024 0.7265 0.1558 0.013 Uiso d 1 1
K K1 -0.10000(4) 0.25245(8) 0.35352(3) 0.00933(8) Uani d 1 1
K K2 0.09063(4) -0.24937(8) 0.14854(4) 0.00899(8) Uani d 1 1
K K3 -0.06573(4) 0.28223(7) -0.05516(3) 0.01010(8) Uani d 1 1

loop_
_atom_site_aniso_label
_atom_site_aniso_U_11
_atom_site_aniso_U_22
_atom_site_aniso_U_33
_atom_site_aniso_U_12
_atom_site_aniso_U_13
_atom_site_aniso_U_23
Mo1 0.00569(9) 0.00587(9) 0.00411(9) -0.00016(5) 0.00016(8) 0.00003(6)
Mo2 0.00606(9) 0.00589(9) 0.00390(9) -0.00035(5) 0.00004(8) -0.00045(6)
O1 0.0101(6) 0.0105(7) 0.0097(6) -0.0013(5) -0.0003(5) 0.0011(5)
O2 0.0086(7) 0.0139(9) 0.0104(7) 0.0005(6) 0.0019(5) -0.0020(6)
O3 0.0095(7) 0.0153(7) 0.0061(6) 0.0000(6) -0.0008(5) -0.0024(6)
O4 0.0124(7) 0.0118(7) 0.0069(6) 0.0007(6) -0.0014(5) -0.0025(5)
O5 0.0087(6) 0.0129(8) 0.0075(7) 0.0019(5) -0.0013(4) 0.0012(5)
O6 0.0135(7) 0.0098(7) 0.0047(6) -0.0029(5) 0.0005(7) -0.0016(6)
O7 0.0130(6) 0.0112(6) 0.0078(6) -0.0034(5) -0.0009(5) -0.0020(5)
O8 0.0103(6) 0.0141(7) 0.0106(7) 0.0026(6) 0.0040(5) 0.0000(6)
O9 0.0146(7) 0.0113(7) 0.0072(6) 0.0031(5) 0.0014(5) 0.0019(6)
O10 0.0094(7) 0.0120(7) 0.0061(6) 0.0020(5) 0.0024(5) 0.0025(5)
O11 0.0100(6) 0.0127(7) 0.0066(6) 0.0015(5) -0.0007(5) 0.0021(6)
O12 0.0102(6) 0.0094(7) 0.0080(6) -0.0007(5) 0.0013(5) -0.0006(5)
O13 0.0126(7) 0.0104(7) 0.0090(6) -0.0026(6) 0.0006(5) -0.0018(5)
C1 0.0064(8) 0.0070(8) 0.0105(7) 0.0006(7) -0.0019(7) 0.0014(7)
K1 0.0099(2) 0.01011(19) 0.0079(2) -0.00127(16) -0.00005(15) 0.00109(15)
K2 0.00728(19) 0.00885(18) 0.01084(17) 0.00046(16) -0.00094(15) -0.00025(17)
K3 0.01184(18) 0.0097(2) 0.00874(19) 0.00149(15) 0.00192(16) 0.00132(14)

loop_
_atom_type_symbol
_atom_type_description
_atom_type_scat_dispersion_real
_atom_type_scat_dispersion_imag
_atom_type_scat_source
Mo Mo -1.6832 0.6857 'International Tables Vol C Tables 4.2.6.8 and 6.1.1.4'
K K 0.2009 0.2494 'International Tables Vol C Tables 4.2.6.8 and 6.1.1.4'
O O 0.0106 0.0060 'International Tables Vol C Tables 4.2.6.8 and 6.1.1.4'
C C 0.0033 0.0016 'International Tables Vol C Tables 4.2.6.8 and 6.1.1.4'
H H 0.0000 0.0000 'International Tables Vol C Tables 4.2.6.8 and 6.1.1.4'

loop_
_geom_angle_atom_site_label_1
_geom_angle_atom_site_label_2
_geom_angle_atom_site_label_3
_geom_angle_site_symmetry_1
_geom_angle_site_symmetry_3
_geom_angle
_geom_angle_publ_flag
O1 Mo1 O6 . . 98.60(7) n
O1 Mo1 O4 . . 99.29(7) n
O6 Mo1 O4 . . 131.40(7) n
O1 Mo1 O2 . . 100.95(8) n
O6 Mo1 O2 . . 86.82(6) n
O4 Mo1 O2 . . 132.66(6) n
O1 Mo1 O5 . . 100.51(8) n
O6 Mo1 O5 . . 88.03(6) n
O4 Mo1 O5 . . 44.35(6) n
O2 Mo1 O5 . . 158.45(8) n
O1 Mo1 O3 . . 99.12(7) n
O6 Mo1 O3 . . 130.59(6) n
O4 Mo1 O3 . . 90.18(7) n
O2 Mo1 O3 . . 44.59(7) n
O5 Mo1 O3 . . 132.68(7) n
O1 Mo1 O12 . . 175.39(6) n
O6 Mo1 O12 . . 85.73(6) n
O4 Mo1 O12 . . 76.56(6) n
O2 Mo1 O12 . . 80.78(7) n
O5 Mo1 O12 . . 77.98(7) n
O3 Mo1 O12 . . 79.06(6) n
O7 Mo2 O6 . . 97.48(7) n
O7 Mo2 O9 . . 101.29(8) n
O6 Mo2 O9 . . 131.05(7) n
O7 Mo2 O10 . . 98.97(7) n
O6 Mo2 O10 . . 132.63(6) n
O9 Mo2 O10 . . 88.27(7) n
O7 Mo2 O8 . . 102.06(8) n
O6 Mo2 O8 . . 87.73(7) n
O9 Mo2 O8 . . 44.32(6) n
O10 Mo2 O8 . . 130.86(7) n
O7 Mo2 O11 . . 99.83(7) n
O6 Mo2 O11 . . 89.24(6) n
O9 Mo2 O11 . . 130.45(6) n
O10 Mo2 O11 . . 44.27(6) n
O8 Mo2 O11 . . 158.10(7) n
O7 Mo2 O13 . . 175.74(6) n
O6 Mo2 O13 . . 86.03(6) n
O9 Mo2 O13 . . 78.00(7) n
O10 Mo2 O13 . . 76.84(6) n
O8 Mo2 O13 . . 80.42(7) n
O11 Mo2 O13 . . 77.74(7) n
Mo1 O1 K1 . 4 101.50(7) n
Mo1 O1 K2 . . 100.08(7) n
K1 O1 K2 4 . 109.46(5) n
Mo1 O1 K3 . 2 149.20(8) n
K1 O1 K3 4 2 84.16(5) n
K2 O1 K3 . 2 106.53(6) n
O3 O2 Mo1 . . 67.86(8) n
O3 O2 K2 . 4 125.07(11) n
Mo1 O2 K2 . 4 137.12(8) n
O3 O2 K1 . 4 79.98(9) n
Mo1 O2 K1 . 4 96.16(6) n
K2 O2 K1 4 4 125.14(6) n
O2 O3 Mo1 . . 67.55(9) n
O2 O3 K3 . 3 118.21(10) n
Mo1 O3 K3 . 3 172.94(7) n
O2 O3 K1 . 4 70.83(9) n
Mo1 O3 K1 . 4 92.30(6) n
K3 O3 K1 3 4 86.20(4) n
O2 O3 K1 . 4_565 121.86(10) n
Mo1 O3 K1 . 4_565 103.81(6) n
K3 O3 K1 3 4_565 76.94(4) n
K1 O3 K1 4 4_565 162.36(6) n
O5 O4 Mo1 . . 67.99(9) n
O5 O4 K3 . 2_565 122.91(10) n
Mo1 O4 K3 . 2_565 169.06(7) n
O5 O4 K1 . . 68.05(8) n
Mo1 O4 K1 . . 107.84(7) n
K3 O4 K1 2_565 . 79.18(5) n
O5 O4 K1 . 4_565 125.11(10) n
Mo1 O4 K1 . 4_565 92.13(6) n
K3 O4 K1 2_565 4_565 80.54(5) n
K1 O4 K1 . 4_565 159.70(5) n
O4 O5 Mo1 . . 67.66(8) n
O4 O5 K2 . 1_565 112.95(11) n
Mo1 O5 K2 . 1_565 117.58(7) n
O4 O5 K1 . . 82.58(9) n
Mo1 O5 K1 . . 115.29(7) n
K2 O5 K1 1_565 . 126.89(6) n
Mo1 O6 Mo2 . . 148.49(9) y
Mo1 O6 K2 . . 102.77(6) n
Mo2 O6 K2 . . 108.50(7) n
Mo2 O7 K1 . 2_554 153.14(8) n
Mo2 O7 K2 . . 99.15(7) n
K1 O7 K2 2_554 . 107.45(6) n
Mo2 O7 K3 . 4 93.88(7) n
K1 O7 K3 2_554 4 82.83(5) n
K2 O7 K3 . 4 105.26(5) n
O9 O8 Mo2 . . 67.62(8) n
O9 O8 K2 . 1_565 129.67(11) n
Mo2 O8 K2 . 1_565 130.03(7) n
O9 O8 K3 . . 94.56(10) n
Mo2 O8 K3 . . 109.43(7) n
K2 O8 K3 1_565 . 114.02(6) n
O8 O9 Mo2 . . 68.06(8) n
O8 O9 K1 . 2_564 104.92(10) n
Mo2 O9 K1 . 2_564 166.13(8) n
O8 O9 K3 . 4_565 126.30(10) n
Mo2 O9 K3 . 4_565 105.22(7) n
K1 O9 K3 2_564 4_565 88.60(5) n
O8 O9 K3 . . 59.24(8) n
Mo2 O9 K3 . . 94.04(6) n
K1 O9 K3 2_564 . 72.20(4) n
K3 O9 K3 4_565 . 160.63(6) n
O11 O10 Mo2 . . 68.17(8) n
O11 O10 K3 . 4 70.72(8) n
Mo2 O10 K3 . 4 102.16(6) n
O11 O10 K1 . 3_554 129.99(10) n
Mo2 O10 K1 . 3_554 161.60(7) n
K3 O10 K1 4 3_554 88.78(5) n
O11 O10 K3 . 4_565 127.05(10) n
Mo2 O10 K3 . 4_565 93.72(5) n
K3 O10 K3 4 4_565 160.20(6) n
K1 O10 K3 3_554 4_565 72.97(4) n
O10 O11 Mo2 . . 67.56(8) n
O10 O11 K2 . 4 109.24(10) n
Mo2 O11 K2 . 4 122.66(7) n
O10 O11 K3 . 4 78.36(9) n
Mo2 O11 K3 . 4 105.51(6) n
K2 O11 K3 4 4 130.73(6) n
C1 O12 Mo1 . . 130.50(13) y
C1 O12 K1 . 4_565 112.02(13) n
Mo1 O12 K1 . 4_565 103.95(6) n
C1 O12 K2 . 1_565 92.10(12) n
Mo1 O12 K2 . 1_565 100.70(6) n
K1 O12 K2 4_565 1_565 117.22(6) n
C1 O13 Mo2 . . 132.16(13) y
C1 O13 K3 . 4_565 119.07(13) n
Mo2 O13 K3 . 4_565 99.89(6) n
C1 O13 K2 . 4 92.45(12) n
Mo2 O13 K2 . 4 100.06(6) n
K3 O13 K2 4_565 4 109.40(6) n
O13 C1 O12 . . 127.41(19) y
O13 C1 H1 . . 118.8(2) n
O12 C1 H1 . . 113.8(2) n
O12 K1 O5 4_465 . 70.39(5) n
O12 K1 O7 4_465 2 136.58(5) n
O5 K1 O7 . 2 152.05(5) n
O12 K1 O9 4_465 2_565 94.18(5) n
O5 K1 O9 . 2_565 122.81(6) n
O7 K1 O9 2 2_565 70.31(6) n
O12 K1 O10 4_465 3 153.72(5) n
O5 K1 O10 . 3 85.50(6) n
O7 K1 O10 2 3 69.01(5) n
O9 K1 O10 2_565 3 90.16(5) n
O12 K1 O2 4_465 4_455 81.76(6) n
O5 K1 O2 . 4_455 81.66(6) n
O7 K1 O2 2 4_455 93.95(6) n
O9 K1 O2 2_565 4_455 152.42(5) n
O10 K1 O2 3 4_455 105.55(5) n
O12 K1 O1 4_465 4_455 68.06(5) n
O5 K1 O1 . 4_455 125.05(5) n
O7 K1 O1 2 4_455 73.01(5) n
O9 K1 O1 2_565 4_455 94.68(6) n
O10 K1 O1 3 4_455 137.42(5) n
O2 K1 O1 4_455 4_455 58.41(5) n
O12 K1 O4 4_465 . 95.46(5) n
O5 K1 O4 . . 29.37(4) n
O7 K1 O4 2 . 127.63(4) n
O9 K1 O4 2_565 . 107.32(5) n
O10 K1 O4 3 . 58.63(5) n
O2 K1 O4 4_455 . 100.23(5) n
O1 K1 O4 4_455 . 153.66(5) n
O12 K1 O3 4_465 4_455 105.89(5) n
O5 K1 O3 . 4_455 105.01(5) n
O7 K1 O3 2 4_455 65.15(5) n
O9 K1 O3 2_565 4_455 132.03(5) n
O10 K1 O3 3 4_455 89.99(4) n
O2 K1 O3 4_455 4_455 29.19(4) n
O1 K1 O3 4_455 4_455 56.32(4) n
O4 K1 O3 . 4_455 113.35(5) n
O12 K1 O3 4_465 4_465 56.57(4) n
O5 K1 O3 . 4_465 72.49(5) n
O7 K1 O3 2 4_465 124.88(5) n
O9 K1 O3 2_565 4_465 54.59(5) n
O10 K1 O3 3 4_465 107.01(4) n
O2 K1 O3 4_455 4_465 136.13(5) n
O1 K1 O3 4_455 4_465 110.13(5) n
O4 K1 O3 . 4_465 73.38(5) n
O3 K1 O3 4_455 4_465 162.36(6) n
O12 K1 O4 4_465 4_465 50.13(4) n
O5 K1 O4 . 4_465 112.24(5) n
O7 K1 O4 2 4_465 94.85(5) n
O9 K1 O4 2_565 4_465 48.39(4) n
O10 K1 O4 3 4_465 138.42(5) n
O2 K1 O4 4_455 4_465 113.83(5) n
O1 K1 O4 4_455 4_465 62.33(5) n
O4 K1 O4 . 4_465 123.26(4) n
O3 K1 O4 4_455 4_465 118.54(5) n
O3 K1 O4 4_465 4_465 50.42(4) n
O11 K2 O8 4_455 1_545 92.20(6) n
O11 K2 O2 4_455 4_455 73.22(6) n
O8 K2 O2 1_545 4_455 138.08(5) n
O11 K2 O6 4_455 . 90.43(6) n
O8 K2 O6 1_545 . 118.11(6) n
O2 K2 O6 4_455 . 101.45(6) n
O11 K2 O5 4_455 1_545 132.16(5) n
O8 K2 O5 1_545 1_545 82.11(6) n
O2 K2 O5 4_455 1_545 79.91(6) n
O6 K2 O5 . 1_545 133.93(5) n
O11 K2 O12 4_455 1_545 166.12(5) n
O8 K2 O12 1_545 1_545 78.90(5) n
O2 K2 O12 4_455 1_545 120.45(6) n
O6 K2 O12 . 1_545 84.55(6) n
O5 K2 O12 1_545 1_545 57.65(4) n
O11 K2 O1 4_455 . 122.28(5) n
O8 K2 O1 1_545 . 144.00(5) n
O2 K2 O1 4_455 . 69.13(5) n
O6 K2 O1 . . 57.53(5) n
O5 K2 O1 1_545 . 81.47(6) n
O12 K2 O1 1_545 . 65.25(5) n
O11 K2 O13 4_455 4_455 56.89(5) n
O8 K2 O13 1_545 4_455 65.62(5) n
O2 K2 O13 4_455 4_455 73.74(6) n
O6 K2 O13 . 4_455 147.19(5) n
O5 K2 O13 1_545 4_455 78.07(5) n
O12 K2 O13 1_545 4_455 126.42(5) n
O1 K2 O13 . 4_455 140.07(4) n
O11 K2 O7 4_455 . 65.62(5) n
O8 K2 O7 1_545 . 70.77(6) n
O2 K2 O7 4_455 . 130.75(5) n
O6 K2 O7 . . 54.76(5) n
O5 K2 O7 1_545 . 148.88(5) n
O12 K2 O7 1_545 . 101.13(5) n
O1 K2 O7 . . 111.85(5) n
O13 K2 O7 4_455 . 103.20(5) n
O11 K3 O4 4_455 2_564 156.10(5) n
O11 K3 O13 4_455 4_465 78.30(6) n
O4 K3 O13 2_564 4_465 101.43(6) n
O11 K3 O10 4_455 4_455 30.92(4) n
O4 K3 O10 2_564 4_455 136.05(5) n
O13 K3 O10 4_465 4_455 108.02(5) n
O11 K3 O3 4_455 3_554 114.51(5) n
O4 K3 O3 2_564 3_554 80.90(5) n
O13 K3 O3 4_465 3_554 141.21(5) n
O10 K3 O3 4_455 3_554 94.98(5) n
O11 K3 O8 4_455 . 87.36(5) n
O4 K3 O8 2_564 . 114.79(5) n
O13 K3 O8 4_465 . 66.81(5) n
O10 K3 O8 4_455 . 106.60(5) n
O3 K3 O8 3_554 . 77.01(6) n
O11 K3 O9 4_455 4_465 108.29(5) n
O4 K3 O9 2_564 4_465 55.14(5) n
O13 K3 O9 4_465 4_465 57.37(4) n
O10 K3 O9 4_455 4_465 118.00(5) n
O3 K3 O9 3_554 4_465 135.91(5) n
O8 K3 O9 . 4_465 115.90(5) n
O11 K3 O1 4_455 2_554 96.18(5) n
O4 K3 O1 2_564 2_554 68.97(5) n
O13 K3 O1 4_465 2_554 141.68(5) n
O10 K3 O1 4_455 2_554 67.64(5) n
O3 K3 O1 3_554 2_554 75.75(5) n
O8 K3 O1 . 2_554 151.44(5) n
O9 K3 O1 4_465 2_554 89.94(5) n
O11 K3 O7 4_455 4_455 55.52(4) n
O4 K3 O7 2_564 4_455 100.64(5) n
O13 K3 O7 4_465 4_455 81.19(5) n
O10 K3 O7 4_455 4_455 54.25(4) n
O3 K3 O7 3_554 4_455 136.98(5) n
O8 K3 O7 . 4_455 135.63(5) n
O9 K3 O7 4_465 4_455 63.79(6) n
O1 K3 O7 2_554 4_455 65.34(4) n
O11 K3 O10 4_455 4_465 130.41(5) n
O4 K3 O10 2_564 4_465 56.50(5) n
O13 K3 O10 4_465 4_465 52.38(4) n
O10 K3 O10 4_455 4_465 160.20(6) n
O3 K3 O10 3_554 4_465 103.05(4) n
O8 K3 O10 . 4_465 70.29(4) n
O9 K3 O10 4_465 4_465 52.06(4) n
O1 K3 O10 2_554 4_465 124.55(4) n
O7 K3 O10 4_455 4_465 113.57(4) n
O11 K3 O9 4_455 . 102.97(4) n
O4 K3 O9 2_564 . 100.93(5) n
O13 K3 O9 4_465 . 90.75(5) n
O10 K3 O9 4_455 . 110.38(4) n
O3 K3 O9 3_554 . 51.42(5) n
O8 K3 O9 . . 26.19(4) n
O9 K3 O9 4_465 . 127.82(4) n
O1 K3 O9 2_554 . 127.12(4) n
O7 K3 O9 4_455 . 158.07(4) n
O10 K3 O9 4_465 . 75.84(4) n

loop_
_geom_bond_atom_site_label_1
_geom_bond_atom_site_label_2
_geom_bond_site_symmetry_2
_geom_bond_distance
_geom_bond_publ_flag
Mo1 O1 . 1.7009(16) y
Mo1 O6 . 1.9242(18) y
Mo1 O4 . 1.9575(16) y
Mo1 O2 . 1.9594(18) y
Mo1 O5 . 1.9620(17) y
Mo1 O3 . 1.9637(17) y
Mo1 O12 . 2.3410(17) y
Mo2 O7 . 1.6997(16) y
Mo2 O6 . 1.9274(18) y
Mo2 O9 . 1.9530(16) y
Mo2 O10 . 1.9580(17) y
Mo2 O8 . 1.9591(17) y
Mo2 O11 . 1.9664(17) y
Mo2 O13 . 2.3423(17) y
O1 K1 4 2.9137(19) n
O1 K2 . 2.9709(19) n
O1 K3 2 3.0775(18) n
O2 O3 . 1.488(2) y
O2 K2 4 2.7197(18) n
O2 K1 4 2.882(2) n
O3 K3 3 2.8231(19) n
O3 K1 4 3.005(2) n
O3 K1 4_565 3.052(2) n
O4 O5 . 1.479(2) y
O4 K3 2_565 2.7425(17) n
O4 K1 . 2.992(2) n
O4 K1 4_565 3.420(2) n
O5 K2 1_565 2.746(2) n
O5 K1 . 2.7982(18) n
O6 K2 . 2.7317(19) n
O7 K1 2_554 2.8182(18) n
O7 K2 . 3.150(2) n
O7 K3 4 3.236(2) n
O8 O9 . 1.475(2) y
O8 K2 1_565 2.7120(18) n
O8 K3 . 2.8724(19) n
O9 K1 2_564 2.8419(18) n
O9 K3 4_565 2.909(2) n
O9 K3 . 3.332(2) n
O10 O11 . 1.479(2) y
O10 K3 4 2.819(2) n
O10 K1 3_554 2.8765(18) n
O10 K3 4_565 3.256(2) n
O11 K2 4 2.6964(18) n
O11 K3 4 2.7169(18) n
O12 C1 . 1.262(3) y
O12 K1 4_565 2.7321(18) n
O12 K2 1_565 2.8953(19) n
O13 C1 . 1.245(3) y
O13 K3 4_565 2.7500(18) n
O13 K2 4 2.988(2) n
C1 H1 . 0.8164(19) n
K1 O12 4_465 2.7322(18) n
K1 O7 2 2.8181(18) n
K1 O9 2_565 2.8419(18) n
K1 O10 3 2.8764(18) n
K1 O2 4_455 2.882(2) n
K1 O1 4_455 2.914(2) n
K1 O3 4_455 3.005(2) n
K1 O3 4_465 3.052(2) n
K1 O4 4_465 3.420(2) n
K2 O11 4_455 2.6964(18) n
K2 O8 1_545 2.7119(18) n
K2 O2 4_455 2.7197(18) n
K2 O5 1_545 2.746(2) n
K2 O12 1_545 2.8953(19) n
K2 O13 4_455 2.988(2) n
K3 O11 4_455 2.7169(18) n
K3 O4 2_564 2.7425(17) n
K3 O13 4_465 2.7499(18) n
K3 O10 4_455 2.819(2) n
K3 O3 3_554 2.8231(19) n
K3 O9 4_465 2.909(2) n
K3 O1 2_554 3.0775(18) n
K3 O7 4_455 3.236(2) n
K3 O10 4_465 3.256(2) n

loop_
_geom_torsion_atom_site_label_1
_geom_torsion_atom_site_label_2
_geom_torsion_atom_site_label_3
_geom_torsion_atom_site_label_4
_geom_torsion
_geom_torsion_publ_flag
O12 Mo1 Mo2 O13 17.32(6) n
